data_1519731
loop_
_publ_author_name
'Smith, Paul D.'
'Coles, Simon J.'
'Hursthouse, Michael B.'

_publ_section_title
;
 C24H29N5NiO3S2
;
_journal_name_full 'Crystal Structure Report Archive'
_journal_page_first 906
_journal_year 2004
_chemical_formula_sum 'C97 H38 O5'
_chemical_formula_weight 1283.27
_space_group_IT_number 56
_symmetry_cell_setting orthorhombic
_symmetry_space_group_name_Hall '-P 2ab 2ac'
_symmetry_space_group_name_H-M 'P c c n'
_atom_sites_solution_hydrogens geom
_atom_sites_solution_primary direct
_atom_sites_solution_secondary difmap
_cell_angle_alpha 90.00
_cell_angle_beta 90.00
_cell_angle_gamma 90.00
_cell_formula_units_Z 8
_cell_length_a 20.4346(3)
_cell_length_b 31.7982(5)
_cell_length_c 17.2829(2)
_cell_measurement_reflns_used 99839
_cell_measurement_temperature 120(2)
_cell_measurement_theta_max 27.48
_cell_measurement_theta_min 2.91
_cell_volume 11230.1(3)
_computing_cell_refinement 'DENZO, COLLECT'
_computing_data_collection 'DENZO (Otwinowski & Minor, 1997) & COLLECT (Hooft, 1998)'
_computing_data_reduction 'DENZO, COLLECT'
_computing_molecular_graphics 'CAMERON (Watkin, Pearce 1995)'
_computing_publication_material SHELXS-97
_computing_structure_refinement 'SHELXL-97 (Sheldrick, 1997)'
_computing_structure_solution 'SHELXS-97 (Sheldrick, 1997)'
_diffrn_ambient_temperature 120(2)
_diffrn_detector_area_resol_mean 9.091
_diffrn_measured_fraction_theta_full 0.998
_diffrn_measured_fraction_theta_max 0.998
_diffrn_measurement_device_type 'Nonius KappaCCD Area Detector'
_diffrn_measurement_method '\f and \w scans to fill Ewald Sphere'
_diffrn_radiation_monochromator graphite
_diffrn_radiation_source 'Nonius FR591 rotating anode'
_diffrn_radiation_type MoK\a
_diffrn_radiation_wavelength 0.71073
_diffrn_reflns_av_R_equivalents 0.0996
_diffrn_reflns_av_sigmaI/netI 0.0628
_diffrn_reflns_limit_h_max 26
_diffrn_reflns_limit_h_min -26
_diffrn_reflns_limit_k_max 41
_diffrn_reflns_limit_k_min -40
_diffrn_reflns_limit_l_max 15
_diffrn_reflns_limit_l_min -22
_diffrn_reflns_number 131805
_diffrn_reflns_theta_full 27.47
_diffrn_reflns_theta_max 27.47
_diffrn_reflns_theta_min 2.99
_exptl_absorpt_coefficient_mu 0.093
_exptl_absorpt_correction_T_max 0.9926
_exptl_absorpt_correction_T_min 0.9727
_exptl_absorpt_correction_type multi-scan
_exptl_absorpt_process_details 'SORTAV (Blessing, 1997)'
_exptl_crystal_colour red
_exptl_crystal_density_diffrn 1.518
_exptl_crystal_density_method 'not measured'
_exptl_crystal_description rod
_exptl_crystal_F_000 5280
_exptl_crystal_size_max 0.30
_exptl_crystal_size_mid 0.10
_exptl_crystal_size_min 0.08
_refine_diff_density_max 0.772
_refine_diff_density_min -0.502
_refine_diff_density_rms 0.059
_refine_ls_extinction_method none
_refine_ls_goodness_of_fit_ref 1.023
_refine_ls_hydrogen_treatment constr
_refine_ls_matrix_type full
_refine_ls_number_parameters 933
_refine_ls_number_reflns 12847
_refine_ls_number_restraints 0
_refine_ls_restrained_S_all 1.023
_refine_ls_R_factor_all 0.1261
_refine_ls_R_factor_gt 0.0680
_refine_ls_shift/su_max 0.000
_refine_ls_shift/su_mean 0.000
_refine_ls_structure_factor_coef Fsqd
_refine_ls_weighting_details 'calc w=1/[\s^2^(Fo^2^)+(0.0932P)^2^+5.9774P] where P=(Fo^2^+2Fc^2^)/3'
_refine_ls_weighting_scheme calc
_refine_ls_wR_factor_gt 0.1631
_refine_ls_wR_factor_ref 0.1929
_reflns_number_gt 7635
_reflns_number_total 12847
_reflns_threshold_expression >2\s(I)
_cod_data_source_file eCrystal-906.cif
_cod_data_source_block s92
_cod_depositor_comments
;
Citation :
Smith, Paul D. and Coles, Simon J. and Hursthouse, Michael B. (2004) 
University of Southampton, Crystal Structure Report Archive. 
(doi:10.5258/ecrystals/906)

More at:
http://ecrystals.chem.soton.ac.uk/906/

The following automatic conversions were performed:

'_symmetry_cell_setting' value 'Orthorhombic' changed to
'orthorhombic' according to the built-in table from CIF Core
dictionary named 'cif_core.dic' version 2.4.1 from 2010-06-29.

Automatic conversion script
Id: cif_fix_values 3392 2015-05-12 13:50:21Z andrius 
;
_cod_original_sg_symbol_H-M Pccn
_cod_database_code 1519731

loop_
_symmetry_equiv_pos_as_xyz
'x, y, z'
'-x+1/2, -y+1/2, z'
'-x, y+1/2, -z+1/2'
'x+1/2, -y, -z+1/2'
'-x, -y, -z'
'x-1/2, y-1/2, -z'
'x, -y-1/2, z-1/2'
'-x-1/2, y, z-1/2'

loop_
_atom_site_label
_atom_site_type_symbol
_atom_site_fract_x
_atom_site_fract_y
_atom_site_fract_z
_atom_site_U_iso_or_equiv
_atom_site_adp_type
_atom_site_occupancy
_atom_site_symmetry_multiplicity
_atom_site_calc_flag
_atom_site_refinement_flags
_atom_site_disorder_assembly
_atom_site_disorder_group
C1S C 0.6947(3) 0.27229(18) 0.6953(5) 0.070(3) Uani 0.626(12) 1 d P A 1
H1S1 H 0.7000 0.2626 0.7494 0.084 Uiso 0.626(12) 1 calc PR A 1
H1S2 H 0.6589 0.2933 0.6935 0.084 Uiso 0.626(12) 1 calc PR A 1
C1S' C 0.6938(5) 0.2736(3) 0.6272(7) 0.054(4) Uani 0.374(12) 1 d P A 2
H1S3 H 0.6578 0.2936 0.6380 0.065 Uiso 0.374(12) 1 calc PR A 2
H1S4 H 0.6970 0.2701 0.5705 0.065 Uiso 0.374(12) 1 calc PR A 2
C2S C 0.6827(2) 0.24338(18) 0.6539(4) 0.109(2) Uani 1 1 d . . .
H2S1 H 0.6821 0.2533 0.5996 0.131 Uiso 1 1 calc R A 1
H2S2 H 0.6385 0.2325 0.6664 0.131 Uiso 1 1 calc R A 1
C3S C 0.7657(2) 0.29368(16) 0.6619(5) 0.133(2) Uani 1 1 d . . .
H3S1 H 0.7584 0.3072 0.6110 0.160 Uiso 1 1 calc R A 1
H3S2 H 0.7820 0.3152 0.6985 0.160 Uiso 1 1 calc R A 1
C1 C 0.36058(12) 0.10297(8) 0.70078(15) 0.0306(6) Uani 1 1 d . . .
C2 C 0.43198(12) 0.08910(8) 0.70283(14) 0.0288(6) Uani 1 1 d . . .
C3 C 0.45009(12) 0.08444(8) 0.77687(14) 0.0275(5) Uani 1 1 d . . .
C4 C 0.39245(12) 0.08827(8) 0.82753(14) 0.0284(5) Uani 1 1 d . . .
C5 C 0.33942(12) 0.09489(8) 0.78393(15) 0.0297(6) Uani 1 1 d . . .
C6 C 0.31793(13) 0.08241(9) 0.63684(15) 0.0340(6) Uani 1 1 d . . .
C7 C 0.35507(13) 0.05048(9) 0.58764(14) 0.0341(6) Uani 1 1 d . . .
C8 C 0.42186(13) 0.04575(8) 0.58670(14) 0.0325(6) Uani 1 1 d . . .
C9 C 0.47023(13) 0.07302(8) 0.63368(14) 0.0309(6) Uani 1 1 d . . .
C10 C 0.51610(12) 0.03830(8) 0.66482(15) 0.0301(6) Uani 1 1 d . . .
C11 C 0.53636(12) 0.03558(8) 0.74020(15) 0.0298(6) Uani 1 1 d . . .
C12 C 0.51460(12) 0.06677(8) 0.80364(14) 0.0282(6) Uani 1 1 d . . .
C13 C 0.49913(12) 0.03620(8) 0.87004(14) 0.0285(6) Uani 1 1 d . . .
C14 C 0.44496(12) 0.03910(8) 0.91675(14) 0.0295(6) Uani 1 1 d . . .
C15 C 0.39243(12) 0.07365(8) 0.91063(14) 0.0302(6) Uani 1 1 d . . .
C16 C 0.32991(13) 0.04751(8) 0.92127(14) 0.0321(6) Uani 1 1 d . . .
C17 C 0.27549(12) 0.05212(9) 0.87503(15) 0.0327(6) Uani 1 1 d . . .
C18 C 0.27010(12) 0.08435(8) 0.80838(15) 0.0333(6) Uani 1 1 d . . .
C19 C 0.24166(12) 0.05589(9) 0.74469(16) 0.0347(6) Uani 1 1 d . . .
C20 C 0.26244(13) 0.05563(9) 0.66906(16) 0.0353(6) Uani 1 1 d . . .
C21 C 0.25719(13) 0.01782(9) 0.62419(16) 0.0361(6) Uani 1 1 d . . .
C22 C 0.31408(14) 0.01466(9) 0.57454(15) 0.0366(7) Uani 1 1 d . . .
C23 C 0.34031(14) -0.02448(9) 0.55745(15) 0.0384(7) Uani 1 1 d . . .
C24 C 0.41026(14) -0.02952(9) 0.55674(14) 0.0375(6) Uani 1 1 d . . .
C25 C 0.44963(13) 0.00514(9) 0.57292(14) 0.0339(6) Uani 1 1 d . . .
C26 C 0.50700(13) 0.00042(9) 0.62086(15) 0.0335(6) Uani 1 1 d . . .
C27 C 0.52232(13) -0.03896(9) 0.65192(15) 0.0345(6) Uani 1 1 d . . .
C28 C 0.54386(12) -0.04162(8) 0.73083(16) 0.0343(6) Uani 1 1 d . . .
C29 C 0.54886(12) -0.00483(8) 0.77445(15) 0.0307(6) Uani 1 1 d . . .
C30 C 0.52642(12) -0.00433(8) 0.85340(15) 0.0301(6) Uani 1 1 d . . .
C31 C 0.50099(13) -0.04081(8) 0.88694(15) 0.0321(6) Uani 1 1 d . . .
C32 C 0.44441(13) -0.03749(9) 0.93587(15) 0.0330(6) Uani 1 1 d . . .
C33 C 0.41685(13) 0.00182(8) 0.94892(14) 0.0315(6) Uani 1 1 d . . .
C34 C 0.34645(13) 0.00667(9) 0.95074(14) 0.0326(6) Uani 1 1 d . . .
C35 C 0.30654(13) -0.02820(9) 0.93809(14) 0.0346(6) Uani 1 1 d . . .
C36 C 0.24990(13) -0.02361(9) 0.88969(15) 0.0360(6) Uani 1 1 d . . .
C37 C 0.23636(12) 0.01563(9) 0.85763(16) 0.0354(6) Uani 1 1 d . . .
C38 C 0.21535(12) 0.01819(9) 0.77773(16) 0.0342(6) Uani 1 1 d . . .
C39 C 0.20761(13) -0.01811(9) 0.73426(16) 0.0364(6) Uani 1 1 d . . .
C40 C 0.22911(13) -0.01836(9) 0.65481(16) 0.0366(6) Uani 1 1 d . . .
C41 C 0.25759(14) -0.05894(9) 0.63860(16) 0.0373(7) Uani 1 1 d . . .
C42 C 0.31187(14) -0.06235(9) 0.59077(15) 0.0380(7) Uani 1 1 d . . .
C43 C 0.36488(14) -0.09033(9) 0.61084(16) 0.0383(7) Uani 1 1 d . . .
C44 C 0.42547(14) -0.07013(9) 0.58969(15) 0.0379(7) Uani 1 1 d . . .
C45 C 0.48026(14) -0.07476(9) 0.63639(16) 0.0374(6) Uani 1 1 d . . .
C46 C 0.47649(14) -0.09973(9) 0.70640(16) 0.0371(6) Uani 1 1 d . . .
C47 C 0.51571(13) -0.07908(8) 0.76494(16) 0.0362(6) Uani 1 1 d . . .
C48 C 0.49489(13) -0.07870(8) 0.84149(16) 0.0342(6) Uani 1 1 d . . .
C49 C 0.43396(14) -0.09902(8) 0.86249(16) 0.0362(6) Uani 1 1 d . . .
C50 C 0.40306(13) -0.07354(8) 0.92124(15) 0.0340(6) Uani 1 1 d . . .
C51 C 0.33519(13) -0.06880(9) 0.92237(15) 0.0349(6) Uani 1 1 d . . .
C52 C 0.29598(13) -0.08963(8) 0.86385(15) 0.0345(6) Uani 1 1 d . . .
C53 C 0.24296(13) -0.06151(9) 0.84367(16) 0.0360(6) Uani 1 1 d . . .
C54 C 0.22235(13) -0.05906(9) 0.76736(16) 0.0372(6) Uani 1 1 d . . .
C55 C 0.25342(13) -0.08409(9) 0.70823(16) 0.0366(6) Uani 1 1 d . . .
C56 C 0.30405(14) -0.11130(9) 0.72745(16) 0.0382(7) Uani 1 1 d . . .
C57 C 0.32604(14) -0.11394(8) 0.80750(16) 0.0368(6) Uani 1 1 d . . .
C58 C 0.39645(14) -0.11891(8) 0.80648(16) 0.0373(6) Uani 1 1 d . . .
C59 C 0.41809(14) -0.11935(8) 0.72643(16) 0.0379(6) Uani 1 1 d . . .
C60 C 0.36114(14) -0.11442(9) 0.67806(17) 0.0383(7) Uani 1 1 d . . .
C61 C 0.35445(13) 0.14949(9) 0.68106(17) 0.0387(7) Uani 1 1 d . . .
C62 C 0.38070(15) 0.18387(10) 0.7157(2) 0.0479(8) Uani 1 1 d . . .
H62 H 0.4087 0.1809 0.7592 0.058 Uiso 1 1 calc R . .
C63 C 0.36604(19) 0.22333(11) 0.6867(3) 0.0727(12) Uani 1 1 d . . .
H63 H 0.3829 0.2479 0.7109 0.087 Uiso 1 1 calc R . .
C64 C 0.3266(3) 0.22659(13) 0.6220(3) 0.112(2) Uani 1 1 d . . .
H64 H 0.3183 0.2537 0.6011 0.134 Uiso 1 1 calc R . .
C65 C 0.2993(2) 0.19244(12) 0.5870(3) 0.0970(17) Uani 1 1 d . . .
H65 H 0.2712 0.1953 0.5436 0.116 Uiso 1 1 calc R . .
C66 C 0.31402(16) 0.15370(10) 0.6174(2) 0.0514(8) Uani 1 1 d . . .
C67 C 0.50459(13) 0.10685(8) 0.58625(15) 0.0322(6) Uani 1 1 d . . .
C68 C 0.46992(14) 0.13199(8) 0.53559(16) 0.0368(6) Uani 1 1 d . . .
H68 H 0.4244 0.1272 0.5288 0.044 Uiso 1 1 calc R . .
C69 C 0.50006(15) 0.16414(9) 0.49422(17) 0.0413(7) Uani 1 1 d . . .
H69 H 0.4753 0.1812 0.4599 0.050 Uiso 1 1 calc R . .
C70 C 0.56622(15) 0.17097(9) 0.50346(18) 0.0428(7) Uani 1 1 d . . .
C71 C 0.60181(15) 0.14564(10) 0.55295(18) 0.0472(8) Uani 1 1 d . . .
H71 H 0.6475 0.1501 0.5587 0.057 Uiso 1 1 calc R . .
C72 C 0.57156(14) 0.11396(9) 0.59409(16) 0.0405(7) Uani 1 1 d . . .
H72 H 0.5966 0.0968 0.6281 0.049 Uiso 1 1 calc R . .
C73 C 0.56785(19) 0.22537(11) 0.4079(2) 0.0695(11) Uani 1 1 d . . .
H73A H 0.5487 0.2063 0.3696 0.104 Uiso 1 1 calc R . .
H73B H 0.5989 0.2443 0.3822 0.104 Uiso 1 1 calc R . .
H73C H 0.5331 0.2420 0.4322 0.104 Uiso 1 1 calc R . .
C74 C 0.56411(12) 0.10127(8) 0.82382(15) 0.0291(6) Uani 1 1 d . . .
C75 C 0.60740(12) 0.09647(8) 0.88461(15) 0.0332(6) Uani 1 1 d . . .
H75 H 0.6076 0.0708 0.9129 0.040 Uiso 1 1 calc R . .
C76 C 0.65063(13) 0.12819(9) 0.90538(16) 0.0367(6) Uani 1 1 d . . .
H76 H 0.6793 0.1244 0.9481 0.044 Uiso 1 1 calc R . .
C77 C 0.65185(13) 0.16506(8) 0.86380(16) 0.0365(6) Uani 1 1 d . . .
C78 C 0.60840(14) 0.17030(9) 0.80288(18) 0.0426(7) Uani 1 1 d . . .
H78 H 0.6086 0.1958 0.7743 0.051 Uiso 1 1 calc R . .
C79 C 0.56521(13) 0.13907(9) 0.78358(16) 0.0364(6) Uani 1 1 d . . .
H79 H 0.5355 0.1433 0.7420 0.044 Uiso 1 1 calc R . .
C80 C 0.74562(17) 0.19081(11) 0.9311(2) 0.0643(10) Uani 1 1 d . . .
H80A H 0.7275 0.1883 0.9833 0.096 Uiso 1 1 calc R . .
H80B H 0.7763 0.2145 0.9294 0.096 Uiso 1 1 calc R . .
H80C H 0.7686 0.1648 0.9174 0.096 Uiso 1 1 calc R . .
C81 C 0.40366(13) 0.10877(8) 0.97022(15) 0.0327(6) Uani 1 1 d . . .
C82 C 0.36333(15) 0.11437(11) 1.03324(19) 0.0560(9) Uani 1 1 d . . .
H82 H 0.3249 0.0978 1.0381 0.067 Uiso 1 1 calc R . .
C83 C 0.37804(18) 0.14363(14) 1.0892(2) 0.0783(13) Uani 1 1 d . . .
H83 H 0.3496 0.1470 1.1323 0.094 Uiso 1 1 calc R . .
C84 C 0.43354(16) 0.16828(10) 1.08377(19) 0.0504(8) Uani 1 1 d . . .
C85 C 0.47354(15) 0.16394(9) 1.02145(18) 0.0441(7) Uani 1 1 d . . .
H85 H 0.5115 0.1809 1.0162 0.053 Uiso 1 1 calc R . .
C86 C 0.45787(15) 0.13415(10) 0.96536(18) 0.0485(8) Uani 1 1 d . . .
H86 H 0.4859 0.1313 0.9218 0.058 Uiso 1 1 calc R . .
C87 C 0.5042(2) 0.22017(14) 1.1403(3) 0.0844(14) Uani 1 1 d . . .
H87A H 0.5418 0.2025 1.1266 0.127 Uiso 1 1 calc R . .
H87B H 0.5120 0.2333 1.1908 0.127 Uiso 1 1 calc R . .
H87C H 0.4985 0.2421 1.1011 0.127 Uiso 1 1 calc R . .
C88 C 0.22639(13) 0.12224(9) 0.82590(17) 0.0370(6) Uani 1 1 d . . .
C89 C 0.2496(2) 0.15717(16) 0.8585(4) 0.132(3) Uani 1 1 d . . .
H89 H 0.2948 0.1586 0.8711 0.158 Uiso 1 1 calc R . .
C90 C 0.2097(3) 0.19171(18) 0.8748(4) 0.141(3) Uani 1 1 d . . .
H90 H 0.2279 0.2157 0.8996 0.170 Uiso 1 1 calc R . .
C91 C 0.14629(16) 0.19152(10) 0.85604(19) 0.0493(8) Uani 1 1 d . . .
C92 C 0.1243(2) 0.15841(17) 0.8231(5) 0.144(3) Uani 1 1 d . . .
H92 H 0.0796 0.1575 0.8082 0.173 Uiso 1 1 calc R . .
C93 C 0.1637(2) 0.12384(16) 0.8083(5) 0.154(3) Uani 1 1 d . . .
H93 H 0.1444 0.1000 0.7841 0.185 Uiso 1 1 calc R . .
C94 C 0.1257(3) 0.25917(16) 0.9076(4) 0.130(2) Uani 1 1 d . . .
H94A H 0.1408 0.2509 0.9593 0.194 Uiso 1 1 calc R . .
H94B H 0.0900 0.2796 0.9124 0.194 Uiso 1 1 calc R . .
H94C H 0.1620 0.2719 0.8789 0.194 Uiso 1 1 calc R . .
O1 O 0.29187(10) 0.11620(7) 0.58842(12) 0.0469(5) Uani 1 1 d . . .
O2 O 0.60127(11) 0.20146(7) 0.46572(14) 0.0606(6) Uani 1 1 d . . .
O3 O 0.69384(10) 0.19793(6) 0.87726(13) 0.0506(6) Uani 1 1 d . . .
O4 O 0.44645(14) 0.19478(9) 1.14403(16) 0.0864(9) Uani 1 1 d . . .
O5 O 0.10362(12) 0.22422(8) 0.86864(15) 0.0661(7) Uani 1 1 d . . .

loop_
_atom_site_aniso_label
_atom_site_aniso_U_11
_atom_site_aniso_U_22
_atom_site_aniso_U_33
_atom_site_aniso_U_23
_atom_site_aniso_U_13
_atom_site_aniso_U_12
C1S 0.088(5) 0.031(3) 0.091(7) 0.009(3) 0.007(4) 0.008(3)
C1S' 0.054(6) 0.064(7) 0.045(7) -0.023(5) -0.024(4) 0.010(5)
C2S 0.044(2) 0.081(4) 0.202(7) 0.020(5) -0.032(3) -0.011(2)
C3S 0.078(4) 0.076(3) 0.246(8) -0.013(4) 0.003(4) -0.015(3)
C1 0.0245(13) 0.0353(14) 0.0319(14) 0.0034(11) -0.0027(10) 0.0006(11)
C2 0.0248(13) 0.0328(14) 0.0287(14) 0.0027(11) -0.0010(10) -0.0015(10)
C3 0.0235(13) 0.0298(13) 0.0293(14) 0.0001(10) -0.0002(10) 0.0007(10)
C4 0.0244(13) 0.0320(14) 0.0289(14) -0.0020(11) -0.0003(10) 0.0021(10)
C5 0.0236(13) 0.0327(14) 0.0328(14) -0.0015(11) 0.0004(11) 0.0019(10)
C6 0.0307(14) 0.0417(15) 0.0295(14) 0.0080(12) -0.0078(11) -0.0015(12)
C7 0.0349(15) 0.0463(16) 0.0212(13) 0.0059(11) -0.0059(11) -0.0029(12)
C8 0.0371(15) 0.0403(15) 0.0201(13) 0.0038(11) 0.0000(11) -0.0054(12)
C9 0.0275(13) 0.0395(15) 0.0256(14) 0.0013(11) 0.0002(10) -0.0029(11)
C10 0.0243(13) 0.0369(14) 0.0292(14) 0.0003(11) 0.0073(10) -0.0009(11)
C11 0.0183(12) 0.0358(14) 0.0353(15) -0.0011(11) 0.0030(10) -0.0015(10)
C12 0.0213(13) 0.0395(15) 0.0238(13) 0.0002(11) -0.0003(10) 0.0028(11)
C13 0.0241(13) 0.0360(14) 0.0256(14) 0.0006(11) -0.0068(10) 0.0009(11)
C14 0.0294(14) 0.0380(15) 0.0212(13) -0.0014(10) -0.0060(10) 0.0004(11)
C15 0.0265(13) 0.0370(14) 0.0272(14) -0.0029(11) 0.0024(10) 0.0012(11)
C16 0.0297(14) 0.0432(16) 0.0234(13) -0.0044(11) 0.0063(11) 0.0024(12)
C17 0.0235(13) 0.0423(15) 0.0325(14) -0.0033(12) 0.0074(11) 0.0015(11)
C18 0.0252(14) 0.0392(15) 0.0355(15) 0.0002(12) 0.0012(11) 0.0021(11)
C19 0.0185(13) 0.0423(15) 0.0434(17) 0.0015(12) -0.0025(11) 0.0041(11)
C20 0.0250(14) 0.0435(16) 0.0375(16) 0.0074(12) -0.0115(11) 0.0004(12)
C21 0.0275(14) 0.0493(17) 0.0314(15) 0.0031(12) -0.0108(11) -0.0016(12)
C22 0.0381(16) 0.0496(17) 0.0219(14) 0.0052(12) -0.0097(11) -0.0069(13)
C23 0.0414(17) 0.0513(18) 0.0225(14) -0.0004(12) -0.0044(12) -0.0087(14)
C24 0.0444(17) 0.0492(17) 0.0190(13) -0.0036(12) 0.0029(11) -0.0062(13)
C25 0.0371(15) 0.0454(16) 0.0192(13) -0.0020(11) 0.0063(11) -0.0052(12)
C26 0.0298(14) 0.0428(16) 0.0280(14) -0.0048(12) 0.0108(11) -0.0026(12)
C27 0.0278(14) 0.0400(16) 0.0356(16) -0.0072(12) 0.0079(11) 0.0029(12)
C28 0.0227(13) 0.0377(15) 0.0425(16) -0.0021(12) 0.0037(11) 0.0059(11)
C29 0.0179(12) 0.0387(15) 0.0355(15) -0.0001(11) -0.0014(10) 0.0037(10)
C30 0.0203(12) 0.0391(15) 0.0309(14) 0.0000(11) -0.0062(10) 0.0025(11)
C31 0.0283(14) 0.0390(15) 0.0289(14) 0.0044(11) -0.0067(10) 0.0051(11)
C32 0.0351(15) 0.0401(15) 0.0238(14) 0.0055(11) -0.0073(11) 0.0002(12)
C33 0.0336(14) 0.0407(15) 0.0201(13) 0.0003(11) -0.0026(11) -0.0012(12)
C34 0.0342(15) 0.0447(16) 0.0188(13) -0.0009(11) 0.0022(11) -0.0032(12)
C35 0.0350(15) 0.0469(16) 0.0217(13) 0.0024(11) 0.0064(11) -0.0026(13)
C36 0.0285(14) 0.0479(17) 0.0317(15) -0.0006(12) 0.0081(11) -0.0048(12)
C37 0.0197(13) 0.0495(17) 0.0371(16) -0.0002(12) 0.0087(11) 0.0001(12)
C38 0.0173(13) 0.0449(16) 0.0405(16) 0.0027(12) 0.0019(11) -0.0018(11)
C39 0.0198(13) 0.0496(17) 0.0397(16) 0.0010(13) -0.0028(11) -0.0057(11)
C40 0.0266(14) 0.0464(17) 0.0368(16) 0.0024(12) -0.0100(11) -0.0080(12)
C41 0.0333(15) 0.0462(17) 0.0323(15) -0.0010(12) -0.0081(12) -0.0111(13)
C42 0.0421(17) 0.0471(17) 0.0249(14) -0.0038(12) -0.0054(12) -0.0105(13)
C43 0.0427(17) 0.0404(16) 0.0318(15) -0.0085(12) 0.0014(12) -0.0062(13)
C44 0.0445(17) 0.0421(16) 0.0272(14) -0.0077(12) 0.0069(12) -0.0026(13)
C45 0.0394(16) 0.0370(15) 0.0357(16) -0.0085(12) 0.0107(12) 0.0005(12)
C46 0.0370(16) 0.0341(15) 0.0400(16) -0.0042(12) 0.0036(12) 0.0038(12)
C47 0.0282(15) 0.0349(15) 0.0456(17) -0.0016(12) 0.0007(12) 0.0079(11)
C48 0.0293(14) 0.0327(14) 0.0406(16) 0.0056(12) -0.0035(12) 0.0040(11)
C49 0.0393(16) 0.0344(15) 0.0349(15) 0.0069(12) -0.0038(12) 0.0026(12)
C50 0.0378(16) 0.0387(15) 0.0257(14) 0.0095(11) -0.0055(11) -0.0021(12)
C51 0.0366(16) 0.0419(16) 0.0262(14) 0.0079(11) 0.0038(11) -0.0045(12)
C52 0.0343(15) 0.0387(15) 0.0306(14) 0.0061(12) 0.0033(11) -0.0078(12)
C53 0.0267(14) 0.0476(17) 0.0337(15) 0.0044(12) 0.0050(11) -0.0104(12)
C54 0.0253(14) 0.0452(16) 0.0411(16) 0.0002(13) -0.0002(11) -0.0114(12)
C55 0.0312(15) 0.0437(16) 0.0350(15) -0.0031(12) -0.0034(12) -0.0126(12)
C56 0.0397(16) 0.0359(15) 0.0388(16) -0.0010(12) 0.0002(12) -0.0120(12)
C57 0.0412(16) 0.0333(15) 0.0358(16) 0.0034(12) -0.0031(12) -0.0108(12)
C58 0.0421(17) 0.0299(14) 0.0398(17) 0.0046(12) -0.0002(13) -0.0025(12)
C59 0.0422(17) 0.0318(15) 0.0399(16) -0.0034(12) 0.0012(13) 0.0007(12)
C60 0.0425(17) 0.0345(15) 0.0378(16) -0.0053(12) -0.0011(13) -0.0060(12)
C61 0.0315(15) 0.0379(16) 0.0467(17) 0.0076(13) -0.0009(13) 0.0030(12)
C62 0.0411(18) 0.0447(18) 0.058(2) 0.0086(15) -0.0093(14) 0.0002(14)
C63 0.072(3) 0.043(2) 0.103(3) 0.012(2) -0.037(2) -0.0081(18)
C64 0.126(4) 0.049(2) 0.161(5) 0.039(3) -0.091(4) -0.015(3)
C65 0.112(4) 0.051(2) 0.127(4) 0.028(2) -0.083(3) -0.009(2)
C66 0.0441(19) 0.0436(18) 0.067(2) 0.0178(16) -0.0214(16) -0.0037(14)
C67 0.0326(15) 0.0385(15) 0.0256(14) -0.0020(11) 0.0043(11) -0.0038(12)
C68 0.0364(16) 0.0393(16) 0.0346(15) 0.0020(12) 0.0065(12) -0.0024(12)
C69 0.0446(17) 0.0352(15) 0.0441(17) 0.0033(13) 0.0107(13) 0.0038(13)
C70 0.0463(18) 0.0337(15) 0.0483(18) 0.0025(13) 0.0141(14) -0.0061(13)
C71 0.0384(17) 0.058(2) 0.0455(18) 0.0013(15) 0.0057(13) -0.0141(14)
C72 0.0381(16) 0.0481(17) 0.0354(16) 0.0031(13) 0.0023(12) -0.0038(13)
C73 0.065(2) 0.051(2) 0.093(3) 0.031(2) 0.015(2) -0.0076(18)
C74 0.0216(12) 0.0364(14) 0.0293(14) -0.0022(11) 0.0002(10) 0.0038(11)
C75 0.0279(14) 0.0359(15) 0.0357(15) 0.0007(12) -0.0024(11) 0.0004(11)
C76 0.0308(14) 0.0417(16) 0.0376(16) -0.0061(12) -0.0081(12) 0.0030(12)
C77 0.0286(14) 0.0339(15) 0.0469(17) -0.0084(12) -0.0038(12) 0.0007(11)
C78 0.0423(17) 0.0340(15) 0.0514(18) 0.0048(13) -0.0102(14) 0.0008(13)
C79 0.0325(15) 0.0390(16) 0.0376(16) 0.0032(12) -0.0087(12) 0.0009(12)
C80 0.049(2) 0.0461(19) 0.098(3) -0.0169(19) -0.0318(19) -0.0008(16)
C81 0.0308(14) 0.0405(15) 0.0267(14) -0.0013(11) -0.0019(11) 0.0051(12)
C82 0.0362(17) 0.078(2) 0.054(2) -0.0320(18) 0.0116(14) -0.0120(16)
C83 0.056(2) 0.108(3) 0.071(3) -0.054(2) 0.0250(19) -0.024(2)
C84 0.0446(18) 0.0520(19) 0.055(2) -0.0243(15) -0.0053(15) 0.0045(15)
C85 0.0393(17) 0.0362(16) 0.057(2) -0.0051(14) 0.0019(14) -0.0002(13)
C86 0.0482(19) 0.0507(19) 0.0467(18) -0.0137(15) 0.0153(14) -0.0088(15)
C87 0.057(2) 0.090(3) 0.105(3) -0.052(3) -0.006(2) -0.017(2)
C88 0.0257(14) 0.0427(16) 0.0427(17) -0.0010(13) 0.0018(12) 0.0055(12)
C89 0.066(3) 0.117(4) 0.212(6) -0.108(4) -0.068(4) 0.055(3)
C90 0.090(4) 0.118(4) 0.216(7) -0.110(5) -0.064(4) 0.054(3)
C91 0.0436(18) 0.0520(19) 0.052(2) 0.0031(15) 0.0084(15) 0.0184(15)
C92 0.041(2) 0.108(4) 0.284(8) -0.109(5) -0.055(4) 0.032(3)
C93 0.041(2) 0.091(4) 0.331(9) -0.115(5) -0.051(4) 0.022(2)
C94 0.106(4) 0.081(3) 0.202(7) -0.066(4) -0.022(4) 0.045(3)
O1 0.0438(12) 0.0496(12) 0.0473(12) 0.0127(10) -0.0199(10) -0.0003(10)
O2 0.0563(14) 0.0497(13) 0.0758(17) 0.0186(12) 0.0138(12) -0.0129(11)
O3 0.0415(12) 0.0385(11) 0.0719(15) -0.0086(10) -0.0178(10) -0.0036(9)
O4 0.0747(19) 0.097(2) 0.088(2) -0.0595(17) 0.0104(15) -0.0240(16)
O5 0.0631(16) 0.0636(16) 0.0717(17) -0.0040(13) 0.0096(12) 0.0297(13)

loop_
_atom_type_symbol
_atom_type_description
_atom_type_scat_dispersion_real
_atom_type_scat_dispersion_imag
_atom_type_scat_source
C C 0.0033 0.0016 'International Tables Vol C Tables 4.2.6.8 and 6.1.1.4'
H H 0.0000 0.0000 'International Tables Vol C Tables 4.2.6.8 and 6.1.1.4'
O O 0.0106 0.0060 'International Tables Vol C Tables 4.2.6.8 and 6.1.1.4'

loop_
_geom_angle_atom_site_label_1
_geom_angle_atom_site_label_2
_geom_angle_atom_site_label_3
_geom_angle
_geom_angle_site_symmetry_1
_geom_angle_site_symmetry_3
C2S C1S C3S 106.2(6) . .
C2S C1S H1S1 110.5 . .
C3S C1S H1S1 110.5 . .
C2S C1S H1S2 110.5 . .
C3S C1S H1S2 110.5 . .
H1S1 C1S H1S2 108.7 . .
C2S C1S' C3S 111.1(8) . .
C2S C1S' H1S3 109.4 . .
C3S C1S' H1S3 109.4 . .
C2S C1S' H1S4 109.4 . .
C3S C1S' H1S4 109.4 . .
H1S3 C1S' H1S4 108.0 . .
C1S' C2S C1S 62.0(6) . .
C1S' C2S C3S 123.6(7) . 2_655
C1S C2S C3S 112.6(6) . 2_655
C1S' C2S H2S1 47.3 . .
C1S C2S H2S1 109.1 . .
C3S C2S H2S1 109.1 2_655 .
C1S' C2S H2S2 126.1 . .
C1S C2S H2S2 109.1 . .
C3S C2S H2S2 109.1 2_655 .
H2S1 C2S H2S2 107.8 . .
C2S C3S C1S 107.4(4) 2_655 .
C2S C3S C1S' 105.3(4) 2_655 .
C2S C3S H3S1 110.2 2_655 .
C1S C3S H3S1 110.2 . .
C1S' C3S H3S1 73.9 . .
C2S C3S H3S2 110.2 2_655 .
C1S C3S H3S2 110.2 . .
C1S' C3S H3S2 140.4 . .
H3S1 C3S H3S2 108.5 . .
C5 C1 C61 110.6(2) . .
C5 C1 C2 101.6(2) . .
C61 C1 C2 111.4(2) . .
C5 C1 C6 116.2(2) . .
C61 C1 C6 101.7(2) . .
C2 C1 C6 115.6(2) . .
C3 C2 C9 124.9(2) . .
C3 C2 C1 108.6(2) . .
C9 C2 C1 124.9(2) . .
C2 C3 C4 109.7(2) . .
C2 C3 C12 125.2(2) . .
C4 C3 C12 123.2(2) . .
C5 C4 C3 109.0(2) . .
C5 C4 C15 125.8(2) . .
C3 C4 C15 122.7(2) . .
C4 C5 C18 124.4(2) . .
C4 C5 C1 109.2(2) . .
C18 C5 C1 124.5(2) . .
O1 C6 C20 110.4(2) . .
O1 C6 C7 110.5(2) . .
C20 C6 C7 101.6(2) . .
O1 C6 C1 107.6(2) . .
C20 C6 C1 113.2(2) . .
C7 C6 C1 113.4(2) . .
C8 C7 C22 119.5(3) . .
C8 C7 C6 125.0(2) . .
C22 C7 C6 109.1(2) . .
C7 C8 C25 119.7(2) . .
C7 C8 C9 124.6(2) . .
C25 C8 C9 109.9(2) . .
C2 C9 C67 115.0(2) . .
C2 C9 C10 106.2(2) . .
C67 C9 C10 114.3(2) . .
C2 C9 C8 105.9(2) . .
C67 C9 C8 114.1(2) . .
C10 C9 C8 99.8(2) . .
C11 C10 C26 119.3(2) . .
C11 C10 C9 124.0(2) . .
C26 C10 C9 109.7(2) . .
C10 C11 C29 120.1(2) . .
C10 C11 C12 123.2(2) . .
C29 C11 C12 109.4(2) . .
C3 C12 C74 112.4(2) . .
C3 C12 C13 106.6(2) . .
C74 C12 C13 114.7(2) . .
C3 C12 C11 105.88(19) . .
C74 C12 C11 115.5(2) . .
C13 C12 C11 100.6(2) . .
C14 C13 C30 119.5(2) . .
C14 C13 C12 124.2(2) . .
C30 C13 C12 109.8(2) . .
C13 C14 C33 119.8(2) . .
C13 C14 C15 124.7(2) . .
C33 C14 C15 109.8(2) . .
C4 C15 C16 106.3(2) . .
C4 C15 C81 114.5(2) . .
C16 C15 C81 115.9(2) . .
C4 C15 C14 106.55(19) . .
C16 C15 C14 100.7(2) . .
C81 C15 C14 111.6(2) . .
C17 C16 C34 119.5(2) . .
C17 C16 C15 123.0(2) . .
C34 C16 C15 109.7(2) . .
C16 C17 C37 118.9(2) . .
C16 C17 C18 124.1(2) . .
C37 C17 C18 109.8(2) . .
C5 C18 C88 115.2(2) . .
C5 C18 C19 106.5(2) . .
C88 C18 C19 112.6(2) . .
C5 C18 C17 106.7(2) . .
C88 C18 C17 114.6(2) . .
C19 C18 C17 99.8(2) . .
C20 C19 C38 119.3(3) . .
C20 C19 C18 124.6(2) . .
C38 C19 C18 110.4(2) . .
C19 C20 C21 119.7(3) . .
C19 C20 C6 125.0(2) . .
C21 C20 C6 109.1(2) . .
C40 C21 C20 121.2(3) . .
C40 C21 C22 120.0(3) . .
C20 C21 C22 108.6(2) . .
C23 C22 C7 121.4(3) . .
C23 C22 C21 119.9(3) . .
C7 C22 C21 108.7(2) . .
C22 C23 C24 119.1(3) . .
C22 C23 C42 120.2(3) . .
C24 C23 C42 107.9(3) . .
C25 C24 C23 119.0(3) . .
C25 C24 C44 120.2(3) . .
C23 C24 C44 108.1(2) . .
C24 C25 C8 121.2(3) . .
C24 C25 C26 120.2(3) . .
C8 C25 C26 108.7(2) . .
C27 C26 C10 121.3(2) . .
C27 C26 C25 119.7(2) . .
C10 C26 C25 108.8(2) . .
C26 C27 C28 119.1(2) . .
C26 C27 C45 119.9(3) . .
C28 C27 C45 108.1(2) . .
C29 C28 C27 119.1(2) . .
C29 C28 C47 119.9(2) . .
C27 C28 C47 108.3(2) . .
C28 C29 C11 120.9(2) . .
C28 C29 C30 119.9(2) . .
C11 C29 C30 108.9(2) . .
C31 C30 C13 121.2(2) . .
C31 C30 C29 120.2(2) . .
C13 C30 C29 108.9(2) . .
C30 C31 C32 118.9(2) . .
C30 C31 C48 119.9(2) . .
C32 C31 C48 108.2(2) . .
C33 C32 C31 119.2(2) . .
C33 C32 C50 120.3(2) . .
C31 C32 C50 108.0(2) . .
C32 C33 C14 121.3(2) . .
C32 C33 C34 120.2(2) . .
C14 C33 C34 108.6(2) . .
C35 C34 C16 121.8(2) . .
C35 C34 C33 119.6(2) . .
C16 C34 C33 108.8(2) . .
C34 C35 C36 118.8(2) . .
C34 C35 C51 120.3(2) . .
C36 C35 C51 108.0(2) . .
C37 C36 C35 118.9(2) . .
C37 C36 C53 120.4(2) . .
C35 C36 C53 108.3(2) . .
C36 C37 C17 121.9(2) . .
C36 C37 C38 119.2(3) . .
C17 C37 C38 108.6(2) . .
C39 C38 C19 121.6(3) . .
C39 C38 C37 120.2(3) . .
C19 C38 C37 108.4(2) . .
C38 C39 C40 119.1(2) . .
C38 C39 C54 120.6(2) . .
C40 C39 C54 107.9(2) . .
C21 C40 C39 118.9(3) . .
C21 C40 C41 120.0(3) . .
C39 C40 C41 108.2(2) . .
C42 C41 C40 120.5(3) . .
C42 C41 C55 120.0(3) . .
C40 C41 C55 108.0(2) . .
C41 C42 C43 120.3(3) . .
C41 C42 C23 119.4(3) . .
C43 C42 C23 107.8(2) . .
C60 C43 C44 120.2(3) . .
C60 C43 C42 119.8(3) . .
C44 C43 C42 108.0(2) . .
C45 C44 C43 119.9(3) . .
C45 C44 C24 119.8(3) . .
C43 C44 C24 108.2(3) . .
C44 C45 C46 120.0(3) . .
C44 C45 C27 120.1(3) . .
C46 C45 C27 107.9(2) . .
C59 C46 C47 120.3(3) . .
C59 C46 C45 120.0(3) . .
C47 C46 C45 107.8(2) . .
C48 C47 C28 120.1(2) . .
C48 C47 C46 120.0(3) . .
C28 C47 C46 108.0(2) . .
C47 C48 C31 119.9(2) . .
C47 C48 C49 119.8(2) . .
C31 C48 C49 108.1(2) . .
C58 C49 C50 120.3(3) . .
C58 C49 C48 120.2(3) . .
C50 C49 C48 107.6(2) . .
C51 C50 C49 120.3(2) . .
C51 C50 C32 119.5(2) . .
C49 C50 C32 108.2(2) . .
C50 C51 C35 120.2(2) . .
C50 C51 C52 119.3(2) . .
C35 C51 C52 108.4(2) . .
C57 C52 C53 120.4(2) . .
C57 C52 C51 120.0(3) . .
C53 C52 C51 107.4(2) . .
C54 C53 C52 119.4(3) . .
C54 C53 C36 120.3(3) . .
C52 C53 C36 107.9(2) . .
C53 C54 C55 120.6(3) . .
C53 C54 C39 119.2(3) . .
C55 C54 C39 107.8(2) . .
C56 C55 C54 120.1(3) . .
C56 C55 C41 119.9(3) . .
C54 C55 C41 108.1(2) . .
C55 C56 C60 120.1(3) . .
C55 C56 C57 119.5(3) . .
C60 C56 C57 107.9(2) . .
C52 C57 C58 120.6(2) . .
C52 C57 C56 119.9(3) . .
C58 C57 C56 107.5(2) . .
C49 C58 C57 119.4(3) . .
C49 C58 C59 120.1(3) . .
C57 C58 C59 108.4(2) . .
C46 C59 C60 120.0(3) . .
C46 C59 C58 119.6(3) . .
C60 C59 C58 107.8(2) . .
C43 C60 C59 119.9(3) . .
C43 C60 C56 119.8(3) . .
C59 C60 C56 108.4(2) . .
C62 C61 C66 120.6(3) . .
C62 C61 C1 130.6(3) . .
C66 C61 C1 108.8(3) . .
C61 C62 C63 119.0(3) . .
C61 C62 H62 120.5 . .
C63 C62 H62 120.5 . .
C64 C63 C62 119.2(4) . .
C64 C63 H63 120.4 . .
C62 C63 H63 120.4 . .
C65 C64 C63 122.6(4) . .
C65 C64 H64 118.7 . .
C63 C64 H64 118.7 . .
C64 C65 C66 117.1(3) . .
C64 C65 H65 121.5 . .
C66 C65 H65 121.5 . .
O1 C66 C65 124.7(3) . .
O1 C66 C61 113.8(2) . .
C65 C66 C61 121.5(3) . .
C68 C67 C72 118.1(2) . .
C68 C67 C9 120.9(2) . .
C72 C67 C9 121.0(2) . .
C67 C68 C69 121.6(3) . .
C67 C68 H68 119.2 . .
C69 C68 H68 119.2 . .
C70 C69 C68 119.4(3) . .
C70 C69 H69 120.3 . .
C68 C69 H69 120.3 . .
O2 C70 C69 124.7(3) . .
O2 C70 C71 115.6(3) . .
C69 C70 C71 119.7(3) . .
C72 C71 C70 120.6(3) . .
C72 C71 H71 119.7 . .
C70 C71 H71 119.7 . .
C71 C72 C67 120.6(3) . .
C71 C72 H72 119.7 . .
C67 C72 H72 119.7 . .
O2 C73 H73A 109.5 . .
O2 C73 H73B 109.5 . .
H73A C73 H73B 109.5 . .
O2 C73 H73C 109.5 . .
H73A C73 H73C 109.5 . .
H73B C73 H73C 109.5 . .
C75 C74 C79 117.8(2) . .
C75 C74 C12 121.1(2) . .
C79 C74 C12 121.1(2) . .
C74 C75 C76 121.6(3) . .
C74 C75 H75 119.2 . .
C76 C75 H75 119.2 . .
C77 C76 C75 119.7(2) . .
C77 C76 H76 120.1 . .
C75 C76 H76 120.1 . .
O3 C77 C76 124.9(2) . .
O3 C77 C78 115.9(3) . .
C76 C77 C78 119.2(3) . .
C79 C78 C77 120.7(3) . .
C79 C78 H78 119.7 . .
C77 C78 H78 119.7 . .
C78 C79 C74 121.1(3) . .
C78 C79 H79 119.5 . .
C74 C79 H79 119.5 . .
O3 C80 H80A 109.5 . .
O3 C80 H80B 109.5 . .
H80A C80 H80B 109.5 . .
O3 C80 H80C 109.5 . .
H80A C80 H80C 109.5 . .
H80B C80 H80C 109.5 . .
C86 C81 C82 117.1(3) . .
C86 C81 C15 120.4(2) . .
C82 C81 C15 122.3(3) . .
C83 C82 C81 120.8(3) . .
C83 C82 H82 119.6 . .
C81 C82 H82 119.6 . .
C82 C83 C84 121.0(3) . .
C82 C83 H83 119.5 . .
C84 C83 H83 119.5 . .
C85 C84 O4 123.4(3) . .
C85 C84 C83 119.3(3) . .
O4 C84 C83 117.2(3) . .
C84 C85 C86 118.8(3) . .
C84 C85 H85 120.6 . .
C86 C85 H85 120.6 . .
C81 C86 C85 122.9(3) . .
C81 C86 H86 118.6 . .
C85 C86 H86 118.6 . .
O4 C87 H87A 109.5 . .
O4 C87 H87B 109.5 . .
H87A C87 H87B 109.5 . .
O4 C87 H87C 109.5 . .
H87A C87 H87C 109.5 . .
H87B C87 H87C 109.5 . .
C93 C88 C89 114.3(3) . .
C93 C88 C18 123.5(3) . .
C89 C88 C18 122.2(3) . .
C88 C89 C90 122.2(4) . .
C88 C89 H89 118.9 . .
C90 C89 H89 118.9 . .
C91 C90 C89 120.9(4) . .
C91 C90 H90 119.5 . .
C89 C90 H90 119.5 . .
C92 C91 C90 116.9(3) . .
C92 C91 O5 118.1(3) . .
C90 C91 O5 125.0(4) . .
C91 C92 C93 122.1(4) . .
C91 C92 H92 118.9 . .
C93 C92 H92 118.9 . .
C88 C93 C92 123.5(4) . .
C88 C93 H93 118.2 . .
C92 C93 H93 118.2 . .
O5 C94 H94A 109.5 . .
O5 C94 H94B 109.5 . .
H94A C94 H94B 109.5 . .
O5 C94 H94C 109.5 . .
H94A C94 H94C 109.5 . .
H94B C94 H94C 109.5 . .
C66 O1 C6 108.1(2) . .
C70 O2 C73 117.3(3) . .
C77 O3 C80 116.9(2) . .
C84 O4 C87 118.2(3) . .
C91 O5 C94 118.7(3) . .

loop_
_geom_bond_atom_site_label_1
_geom_bond_atom_site_label_2
_geom_bond_distance
_geom_bond_site_symmetry_2
C1S C2S 1.190(8) .
C1S C3S 1.704(8) .
C1S H1S1 0.9900 .
C1S H1S2 0.9900 .
C1S' C2S 1.090(12) .
C1S' C3S 1.711(10) .
C1S' H1S3 0.9900 .
C1S' H1S4 0.9900 .
C2S C3S 1.587(7) 2_655
C2S H2S1 0.9900 .
C2S H2S2 0.9900 .
C3S C2S 1.587(7) 2_655
C3S H3S1 0.9900 .
C3S H3S2 0.9900 .
C1 C5 1.523(4) .
C1 C61 1.523(4) .
C1 C2 1.525(3) .
C1 C6 1.552(4) .
C2 C3 1.340(4) .
C2 C9 1.517(4) .
C3 C4 1.473(3) .
C3 C12 1.506(3) .
C4 C5 1.337(3) .
C4 C15 1.510(4) .
C5 C18 1.516(4) .
C6 O1 1.462(3) .
C6 C20 1.524(4) .
C6 C7 1.526(4) .
C7 C8 1.373(4) .
C7 C22 1.432(4) .
C8 C25 1.430(4) .
C8 C9 1.545(4) .
C9 C67 1.524(4) .
C9 C10 1.545(4) .
C10 C11 1.370(4) .
C10 C26 1.436(4) .
C11 C29 1.438(4) .
C11 C12 1.544(4) .
C12 C74 1.533(4) .
C12 C13 1.537(4) .
C13 C14 1.373(4) .
C13 C30 1.433(4) .
C14 C33 1.430(4) .
C14 C15 1.540(4) .
C15 C16 1.535(4) .
C15 C81 1.536(4) .
C16 C17 1.377(4) .
C16 C34 1.435(4) .
C17 C37 1.441(4) .
C17 C18 1.546(4) .
C18 C88 1.530(4) .
C18 C19 1.539(4) .
C19 C20 1.374(4) .
C19 C38 1.433(4) .
C20 C21 1.435(4) .
C21 C40 1.390(4) .
C21 C22 1.448(4) .
C22 C23 1.387(4) .
C23 C24 1.438(4) .
C23 C42 1.456(4) .
C24 C25 1.393(4) .
C24 C44 1.445(4) .
C25 C26 1.443(4) .
C26 C27 1.398(4) .
C27 C28 1.436(4) .
C27 C45 1.451(4) .
C28 C29 1.396(4) .
C28 C47 1.448(4) .
C29 C30 1.440(4) .
C30 C31 1.397(4) .
C31 C32 1.436(4) .
C31 C48 1.444(4) .
C32 C33 1.390(4) .
C32 C50 1.446(4) .
C33 C34 1.447(4) .
C34 C35 1.394(4) .
C35 C36 1.436(4) .
C35 C51 1.443(4) .
C36 C37 1.393(4) .
C36 C53 1.451(4) .
C37 C38 1.448(4) .
C38 C39 1.386(4) .
C39 C40 1.442(4) .
C39 C54 1.454(4) .
C40 C41 1.443(4) .
C41 C42 1.387(4) .
C41 C55 1.447(4) .
C42 C43 1.444(4) .
C43 C60 1.394(4) .
C43 C44 1.442(4) .
C44 C45 1.388(4) .
C45 C46 1.449(4) .
C46 C59 1.390(4) .
C46 C47 1.448(4) .
C47 C48 1.390(4) .
C48 C49 1.449(4) .
C49 C58 1.387(4) .
C49 C50 1.444(4) .
C50 C51 1.395(4) .
C51 C52 1.450(4) .
C52 C57 1.387(4) .
C52 C53 1.447(4) .
C53 C54 1.387(4) .
C54 C55 1.442(4) .
C55 C56 1.389(4) .
C56 C60 1.449(4) .
C56 C57 1.457(4) .
C57 C58 1.448(4) .
C58 C59 1.452(4) .
C59 C60 1.441(4) .
C61 C62 1.357(4) .
C61 C66 1.382(4) .
C62 C63 1.384(5) .
C62 H62 0.9500 .
C63 C64 1.381(5) .
C63 H63 0.9500 .
C64 C65 1.363(6) .
C64 H64 0.9500 .
C65 C66 1.372(5) .
C65 H65 0.9500 .
C66 O1 1.370(4) .
C67 C68 1.381(4) .
C67 C72 1.394(4) .
C68 C69 1.392(4) .
C68 H68 0.9500 .
C69 C70 1.379(4) .
C69 H69 0.9500 .
C70 O2 1.371(3) .
C70 C71 1.382(4) .
C71 C72 1.379(4) .
C71 H71 0.9500 .
C72 H72 0.9500 .
C73 O2 1.429(4) .
C73 H73A 0.9800 .
C73 H73B 0.9800 .
C73 H73C 0.9800 .
C74 C75 1.382(4) .
C74 C79 1.389(4) .
C75 C76 1.388(4) .
C75 H75 0.9500 .
C76 C77 1.375(4) .
C76 H76 0.9500 .
C77 O3 1.372(3) .
C77 C78 1.387(4) .
C78 C79 1.370(4) .
C78 H78 0.9500 .
C79 H79 0.9500 .
C80 O3 1.427(4) .
C80 H80A 0.9800 .
C80 H80B 0.9800 .
C80 H80C 0.9800 .
C81 C86 1.373(4) .
C81 C82 1.377(4) .
C82 C83 1.376(5) .
C82 H82 0.9500 .
C83 C84 1.382(5) .
C83 H83 0.9500 .
C84 C85 1.359(4) .
C84 O4 1.366(4) .
C85 C86 1.393(4) .
C85 H85 0.9500 .
C86 H86 0.9500 .
C87 O4 1.432(5) .
C87 H87A 0.9800 .
C87 H87B 0.9800 .
C87 H87C 0.9800 .
C88 C93 1.319(5) .
C88 C89 1.333(5) .
C89 C90 1.396(6) .
C89 H89 0.9500 .
C90 C91 1.335(6) .
C90 H90 0.9500 .
C91 C92 1.279(5) .
C91 O5 1.374(4) .
C92 C93 1.385(6) .
C92 H92 0.9500 .
C93 H93 0.9500 .
C94 O5 1.375(5) .
C94 H94A 0.9800 .
C94 H94B 0.9800 .
C94 H94C 0.9800 .
